data_2210027
loop_
_publ_author_name
'Hu, Jing-Han'
'Li, De-Sheng'
'Cao, Cheng'
'Wei, Tai-Bao'

_publ_section_title
;
 1-(4-Ethoxybenzoyl)-3-<i>o</i>-tolylthiourea
;
_journal_coeditor_code XU2072
_journal_issue 8
_journal_name_full 'Acta Crystallographica Section E'
_journal_page_first o3418
_journal_page_last o3419
_journal_paper_doi 10.1107/S1600536806027176
_journal_volume 62
_journal_year 2006
_chemical_formula_iupac 'C17 H18 N2 O2 S'
_chemical_formula_moiety 'C17 H18 N2 O2 S'
_chemical_formula_sum 'C17 H18 N2 O2 S'
_chemical_formula_weight 314.39
_chemical_name_systematic
;
1-(4-Ethoxybenzoyl)-3-o-tolylthiourea
;
_space_group_IT_number 2
_symmetry_cell_setting triclinic
_symmetry_space_group_name_Hall '-P 1'
_symmetry_space_group_name_H-M 'P -1'
_atom_sites_solution_hydrogens geom
_atom_sites_solution_primary direct
_atom_sites_solution_secondary difmap
_audit_creation_method SHELXL-97
_cell_angle_alpha 103.940(10)
_cell_angle_beta 103.090(10)
_cell_angle_gamma 112.030(10)
_cell_formula_units_Z 2
_cell_length_a 7.7340(10)
_cell_length_b 10.198(2)
_cell_length_c 12.314(2)
_cell_measurement_reflns_used 30
_cell_measurement_temperature 296(2)
_cell_measurement_theta_max 17.9
_cell_measurement_theta_min 5.1
_cell_volume 817.8(3)
_computing_cell_refinement XSCANS
_computing_data_collection 'XSCANS (Siemens, 1994)'
_computing_data_reduction 'SHELXTL (Bruker, 1998)'
_computing_molecular_graphics SHELXTL
_computing_publication_material SHELXTL
_computing_structure_refinement 'SHELXL97 (Sheldrick, 1997)'
_computing_structure_solution 'SHELXS97 (Sheldrick, 1997)'
_diffrn_ambient_temperature 296(2)
_diffrn_measured_fraction_theta_full 0.98
_diffrn_measured_fraction_theta_max 0.98
_diffrn_measurement_device_type 'Siemens P4'
_diffrn_measurement_method \w
_diffrn_radiation_monochromator graphite
_diffrn_radiation_source 'normal-focus sealed tube'
_diffrn_radiation_type MoK\a
_diffrn_radiation_wavelength 0.71073
_diffrn_reflns_av_R_equivalents 0.010
_diffrn_reflns_av_sigmaI/netI 0.025
_diffrn_reflns_limit_h_max 9
_diffrn_reflns_limit_h_min 0
_diffrn_reflns_limit_k_max 10
_diffrn_reflns_limit_k_min -11
_diffrn_reflns_limit_l_max 14
_diffrn_reflns_limit_l_min -14
_diffrn_reflns_number 3332
_diffrn_reflns_theta_full 25.5
_diffrn_reflns_theta_max 25.5
_diffrn_reflns_theta_min 1.8
_diffrn_standards_decay_% 3.4
_diffrn_standards_interval_count 97
_diffrn_standards_interval_time 0
_diffrn_standards_number 3
_exptl_absorpt_coefficient_mu 0.206
_exptl_absorpt_correction_T_max 0.953
_exptl_absorpt_correction_T_min 0.880
_exptl_absorpt_correction_type multi-scan
_exptl_absorpt_process_details '(SADABS; Bruker, 1998)'
_exptl_crystal_colour colorless
_exptl_crystal_density_diffrn 1.277
_exptl_crystal_density_method 'not measured'
_exptl_crystal_description block
_exptl_crystal_F_000 332
_exptl_crystal_size_max 0.58
_exptl_crystal_size_mid 0.44
_exptl_crystal_size_min 0.24
_refine_diff_density_max 0.38
_refine_diff_density_min -0.18
_refine_ls_extinction_coef 0.019(4)
_refine_ls_extinction_expression Fc^*^=kFc[1+0.001xFc^2^\l^3^/sin(2\q)]^-1/4^
_refine_ls_extinction_method SHELXL97
_refine_ls_goodness_of_fit_ref 1.084
_refine_ls_hydrogen_treatment constr
_refine_ls_matrix_type full
_refine_ls_number_parameters 202
_refine_ls_number_reflns 2975
_refine_ls_number_restraints 0
_refine_ls_restrained_S_all 1.084
_refine_ls_R_factor_all 0.052
_refine_ls_R_factor_gt 0.039
_refine_ls_shift/su_max 0.000
_refine_ls_shift/su_mean 0.000
_refine_ls_structure_factor_coef Fsqd
_refine_ls_weighting_details 'calc w=1/[\s^2^(Fo^2^)+(0.0626P)^2^+0.0506P] where P=(Fo^2^+2Fc^2^)/3'
_refine_ls_weighting_scheme calc
_refine_ls_wR_factor_gt 0.111
_refine_ls_wR_factor_ref 0.115
_reflns_number_gt 2260
_reflns_number_total 2975
_reflns_threshold_expression I>2\s(I)
_cod_data_source_file xu2072.cif
_cod_data_source_block I
_cod_depositor_comments
;
The following automatic conversions were performed:
'_symmetry_cell_setting' value 'Triclinic' changed to 'triclinic'
according to '/home/saulius/struct/CIF-dictionaries/cif_core.dic'
dictionary named 'cif_core.dic' version 2.4.1 from 2010-06-29.

Automatic conversion script
Id: cif_fix_enum 1527 2010-12-29 10:47:43Z saulius 

The following automatic conversions were performed:

'_symmetry_cell_setting' value 'Triclinic' changed to 'triclinic'
according to /home/saulius/struct/CIF-dictionaries/cif_core.dic
dictionary named 'cif_core.dic' version 2.4.1 from 2010-06-29.

Automatic conversion script
Id: cif_fix_values 1715 2011-07-08 13:25:40Z adriana 
;
_cod_original_cell_volume 817.9(3)
_cod_database_code 2210027
_cod_database_fobs_code 2210027

loop_
_symmetry_equiv_pos_as_xyz
'x, y, z'
'-x, -y, -z'

loop_
_atom_site_type_symbol
_atom_site_label
_atom_site_fract_x
_atom_site_fract_y
_atom_site_fract_z
_atom_site_U_iso_or_equiv
_atom_site_adp_type
_atom_site_calc_flag
_atom_site_refinement_flags
_atom_site_occupancy
S S 1.02528(7) 0.57617(6) 0.35405(4) 0.0561(2) Uani d . 1
O O1 0.3909(2) 0.21182(19) 0.21506(13) 0.0798(5) Uani d . 1
O O2 0.2471(2) 0.05283(15) 0.66329(12) 0.0619(4) Uani d . 1
N N1 0.6652(2) 0.4382(2) 0.18624(14) 0.0577(5) Uani d . 1
H H1 0.5403 0.3785 0.1648 0.069 Uiso calc R 1
N N2 0.6851(2) 0.39064(17) 0.36085(13) 0.0476(4) Uani d . 1
H H2 0.7506 0.4242 0.4362 0.057 Uiso calc R 1
C C1 0.6324(4) 0.2338(3) -0.0313(2) 0.0945(9) Uani d . 1
H H1A 0.6546 0.1880 -0.1012 0.113 Uiso calc R 1
H H1B 0.4921 0.1893 -0.0451 0.113 Uiso calc R 1
H H1C 0.7003 0.2169 0.0354 0.113 Uiso calc R 1
C C2 0.7107(3) 0.4008(3) -0.00489(19) 0.0677(6) Uani d . 1
C C3 0.7688(4) 0.4627(4) -0.0864(2) 0.0877(9) Uani d . 1
H H3 0.7607 0.3991 -0.1577 0.105 Uiso calc R 1
C C4 0.8371(4) 0.6125(5) -0.0665(3) 0.0976(11) Uani d . 1
H H4 0.8740 0.6501 -0.1237 0.117 Uiso calc R 1
C C5 0.8520(4) 0.7093(4) 0.0388(3) 0.0901(9) Uani d . 1
H H5 0.8979 0.8123 0.0525 0.108 Uiso calc R 1
C C6 0.7983(4) 0.6525(3) 0.1243(2) 0.0714(7) Uani d . 1
H H6 0.8087 0.7169 0.1960 0.086 Uiso calc R 1
C C7 0.7298(3) 0.5004(3) 0.10164(17) 0.0567(5) Uani d . 1
C C8 0.7810(3) 0.4646(2) 0.29470(15) 0.0445(4) Uani d . 1
C C9 0.4971(3) 0.2697(2) 0.32023(18) 0.0525(5) Uani d . 1
C C10 0.4354(3) 0.2144(2) 0.41251(17) 0.0471(5) Uani d . 1
C C11 0.4844(3) 0.3098(2) 0.52767(17) 0.0493(5) Uani d . 1
H H11 0.5643 0.4134 0.5506 0.059 Uiso calc R 1
C C12 0.4162(3) 0.2530(2) 0.60860(18) 0.0520(5) Uani d . 1
H H12 0.4461 0.3185 0.6849 0.062 Uiso calc R 1
C C13 0.3024(3) 0.0978(2) 0.57635(18) 0.0497(5) Uani d . 1
C C14 0.2526(3) 0.0008(2) 0.46141(19) 0.0543(5) Uani d . 1
H H14 0.1762 -0.1031 0.4394 0.065 Uiso calc R 1
C C15 0.3168(3) 0.0593(2) 0.38008(18) 0.0540(5) Uani d . 1
H H15 0.2804 -0.0055 0.3024 0.065 Uiso calc R 1
C C16 0.1374(3) -0.1066(2) 0.6371(2) 0.0612(6) Uani d . 1
H H16A 0.2095 -0.1593 0.6090 0.073 Uiso calc R 1
H H16B 0.0084 -0.1475 0.5751 0.073 Uiso calc R 1
C C17 0.1111(4) -0.1278(3) 0.7493(2) 0.0842(8) Uani d . 1
H H17A 0.2390 -0.0950 0.8078 0.101 Uiso calc R 1
H H17B 0.0288 -0.2331 0.7324 0.101 Uiso calc R 1
H H17C 0.0488 -0.0690 0.7796 0.101 Uiso calc R 1

loop_
_atom_site_aniso_label
_atom_site_aniso_U_11
_atom_site_aniso_U_22
_atom_site_aniso_U_33
_atom_site_aniso_U_12
_atom_site_aniso_U_13
_atom_site_aniso_U_23
S 0.0466(3) 0.0593(3) 0.0472(3) 0.0080(2) 0.0108(2) 0.0260(2)
O1 0.0539(9) 0.0928(12) 0.0546(9) -0.0004(8) 0.0036(8) 0.0344(8)
O2 0.0678(10) 0.0558(8) 0.0612(9) 0.0176(7) 0.0268(7) 0.0327(7)
N1 0.0438(9) 0.0764(12) 0.0469(9) 0.0164(9) 0.0134(7) 0.0326(8)
N2 0.0437(9) 0.0513(9) 0.0399(8) 0.0127(7) 0.0117(7) 0.0209(7)
C1 0.0803(19) 0.115(2) 0.0658(16) 0.0397(18) 0.0163(14) 0.0121(15)
C2 0.0488(13) 0.1070(19) 0.0482(12) 0.0364(13) 0.0131(10) 0.0313(12)
C3 0.0639(16) 0.162(3) 0.0519(14) 0.0556(19) 0.0250(12) 0.0520(17)
C4 0.0725(18) 0.189(4) 0.082(2) 0.070(2) 0.0440(15) 0.098(2)
C5 0.0776(18) 0.123(2) 0.112(2) 0.0518(18) 0.0473(17) 0.088(2)
C6 0.0715(15) 0.0922(18) 0.0724(15) 0.0396(14) 0.0363(13) 0.0511(14)
C7 0.0439(11) 0.0873(16) 0.0477(12) 0.0293(11) 0.0173(9) 0.0386(11)
C8 0.0478(11) 0.0459(10) 0.0394(10) 0.0190(9) 0.0151(8) 0.0184(8)
C9 0.0427(11) 0.0578(12) 0.0525(12) 0.0174(9) 0.0126(9) 0.0253(10)
C10 0.0372(10) 0.0528(11) 0.0538(11) 0.0176(9) 0.0157(8) 0.0280(9)
C11 0.0421(10) 0.0441(10) 0.0581(12) 0.0144(9) 0.0159(9) 0.0226(9)
C12 0.0498(11) 0.0499(11) 0.0525(11) 0.0170(9) 0.0177(9) 0.0218(9)
C13 0.0434(11) 0.0553(12) 0.0572(12) 0.0222(9) 0.0187(9) 0.0308(10)
C14 0.0508(11) 0.0442(10) 0.0645(13) 0.0153(9) 0.0196(10) 0.0252(10)
C15 0.0495(12) 0.0535(12) 0.0516(11) 0.0176(10) 0.0154(9) 0.0184(9)
C16 0.0600(13) 0.0570(13) 0.0802(15) 0.0257(11) 0.0314(11) 0.0420(11)
C17 0.0909(19) 0.0793(17) 0.0917(19) 0.0289(15) 0.0401(16) 0.0548(15)

loop_
_atom_type_symbol
_atom_type_description
_atom_type_scat_dispersion_real
_atom_type_scat_dispersion_imag
_atom_type_scat_source
C C 0.0033 0.0016 'International Tables Vol C Tables 4.2.6.8 and 6.1.1.4'
H H 0.0000 0.0000 'International Tables Vol C Tables 4.2.6.8 and 6.1.1.4'
N N 0.0061 0.0033 'International Tables Vol C Tables 4.2.6.8 and 6.1.1.4'
O O 0.0106 0.0060 'International Tables Vol C Tables 4.2.6.8 and 6.1.1.4'
S S 0.1246 0.1234 'International Tables Vol C Tables 4.2.6.8 and 6.1.1.4'

loop_
_geom_angle_atom_site_label_1
_geom_angle_atom_site_label_2
_geom_angle_atom_site_label_3
_geom_angle
C13 O2 C16 118.05(16)
C8 N1 C7 125.80(16)
C8 N1 H1 117.1
C7 N1 H1 117.1
C9 N2 C8 127.92(15)
C9 N2 H2 116.0
C8 N2 H2 116.0
C2 C1 H1A 109.5
C2 C1 H1B 109.5
H1A C1 H1B 109.5
C2 C1 H1C 109.5
H1A C1 H1C 109.5
H1B C1 H1C 109.5
C3 C2 C7 116.9(3)
C3 C2 C1 120.7(3)
C7 C2 C1 122.3(2)
C4 C3 C2 122.4(3)
C4 C3 H3 118.8
C2 C3 H3 118.8
C3 C4 C5 119.9(2)
C3 C4 H4 120.0
C5 C4 H4 120.0
C4 C5 C6 119.7(3)
C4 C5 H5 120.1
C6 C5 H5 120.1
C7 C6 C5 119.0(3)
C7 C6 H6 120.5
C5 C6 H6 120.5
C6 C7 C2 122.0(2)
C6 C7 N1 120.0(2)
C2 C7 N1 117.9(2)
N1 C8 N2 115.61(16)
N1 C8 S 125.12(14)
N2 C8 S 119.27(13)
O1 C9 N2 121.99(18)
O1 C9 C10 122.47(18)
N2 C9 C10 115.53(16)
C11 C10 C15 118.80(17)
C11 C10 C9 123.08(17)
C15 C10 C9 118.08(18)
C12 C11 C10 120.72(18)
C12 C11 H11 119.6
C10 C11 H11 119.6
C11 C12 C13 119.99(19)
C11 C12 H12 120.0
C13 C12 H12 120.0
O2 C13 C14 124.61(18)
O2 C13 C12 115.50(18)
C14 C13 C12 119.90(17)
C15 C14 C13 119.59(18)
C15 C14 H14 120.2
C13 C14 H14 120.2
C14 C15 C10 120.94(19)
C14 C15 H15 119.5
C10 C15 H15 119.5
O2 C16 C17 107.94(19)
O2 C16 H16A 110.1
C17 C16 H16A 110.1
O2 C16 H16B 110.1
C17 C16 H16B 110.1
H16A C16 H16B 108.4
C16 C17 H17A 109.5
C16 C17 H17B 109.5
H17A C17 H17B 109.5
C16 C17 H17C 109.5
H17A C17 H17C 109.5
H17B C17 H17C 109.5

loop_
_geom_bond_atom_site_label_1
_geom_bond_atom_site_label_2
_geom_bond_distance
S C8 1.6612(19)
O1 C9 1.219(2)
O2 C13 1.355(2)
O2 C16 1.434(2)
N1 C8 1.328(2)
N1 C7 1.433(2)
N1 H1 0.8600
N2 C9 1.383(2)
N2 C8 1.390(2)
N2 H2 0.8600
C1 C2 1.498(4)
C1 H1A 0.9600
C1 H1B 0.9600
C1 H1C 0.9600
C2 C3 1.380(3)
C2 C7 1.390(3)
C3 C4 1.352(4)
C3 H3 0.9300
C4 C5 1.378(4)
C4 H4 0.9300
C5 C6 1.389(3)
C5 H5 0.9300
C6 C7 1.368(3)
C6 H6 0.9300
C9 C10 1.480(3)
C10 C11 1.384(3)
C10 C15 1.394(3)
C11 C12 1.376(2)
C11 H11 0.9300
C12 C13 1.390(3)
C12 H12 0.9300
C13 C14 1.386(3)
C14 C15 1.377(3)
C14 H14 0.9300
C15 H15 0.9300
C16 C17 1.495(3)
C16 H16A 0.9700
C16 H16B 0.9700
C17 H17A 0.9600
C17 H17B 0.9600
C17 H17C 0.9600

loop_
_geom_hbond_atom_site_label_D
_geom_hbond_atom_site_label_H
_geom_hbond_atom_site_label_A
_geom_hbond_site_symmetry_A
_geom_hbond_distance_DH
_geom_hbond_distance_HA
_geom_hbond_distance_DA
_geom_hbond_angle_DHA
N1 H1 O1 . 0.86 1.99 2.649(2) 133
N2 H2 S 2_766 0.86 2.77 3.5712(16) 156

loop_
_geom_torsion_atom_site_label_1
_geom_torsion_atom_site_label_2
_geom_torsion_atom_site_label_3
_geom_torsion_atom_site_label_4
_geom_torsion
C7 C2 C3 C4 -1.5(3)
C1 C2 C3 C4 178.9(2)
C2 C3 C4 C5 0.5(4)
C3 C4 C5 C6 0.5(4)
C4 C5 C6 C7 -0.5(4)
C5 C6 C7 C2 -0.6(3)
C5 C6 C7 N1 -177.2(2)
C3 C2 C7 C6 1.6(3)
C1 C2 C7 C6 -178.9(2)
C3 C2 C7 N1 178.30(18)
C1 C2 C7 N1 -2.2(3)
C8 N1 C7 C6 -67.5(3)
C8 N1 C7 C2 115.7(2)
C7 N1 C8 N2 -179.55(18)
C7 N1 C8 S 0.2(3)
C9 N2 C8 N1 15.5(3)
C9 N2 C8 S -164.23(16)
C8 N2 C9 O1 0.6(3)
C8 N2 C9 C10 179.73(17)
O1 C9 C10 C11 -143.9(2)
N2 C9 C10 C11 37.0(3)
O1 C9 C10 C15 33.9(3)
N2 C9 C10 C15 -145.28(18)
C15 C10 C11 C12 -0.5(3)
C9 C10 C11 C12 177.26(18)
C10 C11 C12 C13 2.2(3)
C16 O2 C13 C14 3.2(3)
C16 O2 C13 C12 -177.16(17)
C11 C12 C13 O2 178.26(17)
C11 C12 C13 C14 -2.1(3)
O2 C13 C14 C15 179.79(18)
C12 C13 C14 C15 0.2(3)
C13 C14 C15 C10 1.6(3)
C11 C10 C15 C14 -1.5(3)
C9 C10 C15 C14 -179.31(18)
C13 O2 C16 C17 174.69(18)

loop_
_cod_related_entry_id
_cod_related_entry_database
_cod_related_entry_code
1 ChemSpider 2629873
